data_7210035
loop_
_publ_author_name
'Kobayashi, Yuhei'
'Sato, Tomohiro'
'Tanaka, Yuki'
'Harada, Takunori'
'Kuroda, Reiko'
'Imai, Yoshitane'

_publ_section_title
;
 Control of variable composition structures by fluorine substituent in
 supramolecular organic fluorophore composed of 2-naphthalenecarboxylic
 acid
;
_journal_issue 23
_journal_name_full CrystEngComm
_journal_page_first 4624
_journal_paper_doi 10.1039/c2ce26795k
_journal_volume 15
_journal_year 2013
_chemical_absolute_configuration rm
_chemical_formula_sum 'C18 H16 F N O2'
_chemical_formula_weight 297.32
_chemical_name_systematic
;
?
;
_space_group_IT_number 4
_symmetry_cell_setting monoclinic
_symmetry_space_group_name_Hall 'P 2yb'
_symmetry_space_group_name_H-M 'P 1 21 1'
_atom_sites_solution_hydrogens geom
_atom_sites_solution_primary direct
_atom_sites_solution_secondary difmap
_audit_creation_method SHELXL-97
_cell_angle_alpha 90.00
_cell_angle_beta 107.203(3)
_cell_angle_gamma 90.00
_cell_formula_units_Z 2
_cell_length_a 10.010(2)
_cell_length_b 6.1790(13)
_cell_length_c 12.767(3)
_cell_measurement_reflns_used 3016
_cell_measurement_temperature 100(2)
_cell_measurement_theta_max 27.47
_cell_measurement_theta_min 3.34
_cell_volume 754.3(3)
_computing_structure_refinement 'SHELXL-97 (Sheldrick, 2008)'
_computing_structure_solution 'SHELXS-97 (Sheldrick, 2008)'
_diffrn_ambient_temperature 100(2)
_diffrn_measured_fraction_theta_full 0.955
_diffrn_measured_fraction_theta_max 0.942
_diffrn_measurement_device_type 'Rigaku Saturn'
_diffrn_measurement_method \w-scans
_diffrn_radiation_monochromator graphite
_diffrn_radiation_source 'fine-focus sealed tube'
_diffrn_radiation_type MoK\a
_diffrn_radiation_wavelength 0.71075
_diffrn_reflns_av_R_equivalents 0.0232
_diffrn_reflns_av_sigmaI/netI 0.0310
_diffrn_reflns_limit_h_max 12
_diffrn_reflns_limit_h_min -12
_diffrn_reflns_limit_k_max 7
_diffrn_reflns_limit_k_min -7
_diffrn_reflns_limit_l_max 16
_diffrn_reflns_limit_l_min -16
_diffrn_reflns_number 5484
_diffrn_reflns_theta_full 25.00
_diffrn_reflns_theta_max 27.47
_diffrn_reflns_theta_min 3.34
_exptl_absorpt_coefficient_mu 0.094
_exptl_absorpt_correction_T_max 0.9889
_exptl_absorpt_correction_T_min 0.9752
_exptl_absorpt_correction_type empirical
_exptl_absorpt_process_details multi-scan
_exptl_crystal_colour colorless
_exptl_crystal_density_diffrn 1.309
_exptl_crystal_density_method 'not measured'
_exptl_crystal_description needle
_exptl_crystal_F_000 312
_exptl_crystal_size_max 0.27
_exptl_crystal_size_mid 0.23
_exptl_crystal_size_min 0.12
_refine_diff_density_max 0.239
_refine_diff_density_min -0.152
_refine_diff_density_rms 0.039
_refine_ls_abs_structure_details 'Flack H D (1983), Acta Cryst. A39, 876-881'
_refine_ls_abs_structure_Flack 0.3(8)
_refine_ls_extinction_method none
_refine_ls_goodness_of_fit_ref 1.059
_refine_ls_hydrogen_treatment constr
_refine_ls_matrix_type full
_refine_ls_number_parameters 200
_refine_ls_number_reflns 3125
_refine_ls_number_restraints 1
_refine_ls_restrained_S_all 1.059
_refine_ls_R_factor_all 0.0388
_refine_ls_R_factor_gt 0.0374
_refine_ls_shift/su_max 0.001
_refine_ls_shift/su_mean 0.000
_refine_ls_structure_factor_coef Fsqd
_refine_ls_weighting_details 'calc w=1/[\s^2^(Fo^2^)+(0.0413P)^2^+0.2314P] where P=(Fo^2^+2Fc^2^)/3'
_refine_ls_weighting_scheme calc
_refine_ls_wR_factor_gt 0.0915
_refine_ls_wR_factor_ref 0.0927
_reflns_number_gt 3016
_reflns_number_total 3125
_reflns_threshold_expression >2\s(I)
_cod_data_source_file c2ce26795k.txt
_cod_data_source_block imai###_2
_cod_original_sg_symbol_H-M P21
_cod_database_code 7210035

loop_
_symmetry_equiv_pos_as_xyz
'x, y, z'
'-x, y+1/2, -z'

loop_
_atom_site_label
_atom_site_type_symbol
_atom_site_fract_x
_atom_site_fract_y
_atom_site_fract_z
_atom_site_U_iso_or_equiv
_atom_site_adp_type
_atom_site_occupancy
_atom_site_symmetry_multiplicity
_atom_site_calc_flag
_atom_site_refinement_flags
C1 C 0.52516(16) 0.2163(3) 0.70940(13) 0.0209(3) Uani 1 1 d .
H1 H 0.5213 0.0760 0.7388 0.025 Uiso 1 1 calc R
C2 C 0.64641(16) 0.3353(3) 0.74538(13) 0.0194(3) Uani 1 1 d .
C3 C 0.65186(16) 0.5461(3) 0.70328(13) 0.0216(3) Uani 1 1 d .
H3 H 0.7346 0.6300 0.7296 0.026 Uiso 1 1 calc R
C4 C 0.53886(16) 0.6304(3) 0.62486(13) 0.0222(3) Uani 1 1 d .
H4 H 0.5445 0.7716 0.5971 0.027 Uiso 1 1 calc R
C5 C 0.29586(18) 0.5897(3) 0.50123(14) 0.0261(4) Uani 1 1 d .
H5 H 0.2996 0.7290 0.4707 0.031 Uiso 1 1 calc R
C6 C 0.17711(18) 0.4674(3) 0.46473(14) 0.0294(4) Uani 1 1 d .
H6 H 0.0996 0.5215 0.4083 0.035 Uiso 1 1 calc R
C7 C 0.16874(18) 0.2610(3) 0.51034(14) 0.0297(4) Uani 1 1 d .
H7 H 0.0851 0.1788 0.4851 0.036 Uiso 1 1 calc R
C8 C 0.28021(17) 0.1787(3) 0.59060(14) 0.0266(4) Uani 1 1 d .
H8 H 0.2733 0.0398 0.6206 0.032 Uiso 1 1 calc R
C9 C 0.40598(16) 0.2993(3) 0.62933(13) 0.0218(3) Uani 1 1 d .
C10 C 0.41416(16) 0.5094(3) 0.58490(13) 0.0214(3) Uani 1 1 d .
C11 C 0.77411(16) 0.2343(3) 0.82527(13) 0.0221(3) Uani 1 1 d .
O12 O 0.76870(13) 0.0366(2) 0.84370(11) 0.0325(3) Uani 1 1 d .
O13 O 0.87935(11) 0.3551(2) 0.86561(10) 0.0275(3) Uani 1 1 d .
C21 C 0.22663(16) -0.0114(3) 0.89530(13) 0.0231(3) Uani 1 1 d .
C22 C 0.34420(17) -0.1184(3) 0.88439(14) 0.0272(4) Uani 1 1 d .
C23 C 0.33802(18) -0.2979(3) 0.81931(14) 0.0309(4) Uani 1 1 d .
H23 H 0.4210 -0.3652 0.8138 0.037 Uiso 1 1 calc R
C24 C 0.20721(18) -0.3782(3) 0.76191(14) 0.0298(4) Uani 1 1 d .
H24 H 0.2000 -0.5023 0.7166 0.036 Uiso 1 1 calc R
C25 C 0.08729(17) -0.2775(3) 0.77073(13) 0.0282(4) Uani 1 1 d .
H25 H -0.0020 -0.3337 0.7320 0.034 Uiso 1 1 calc R
C26 C 0.09700(17) -0.0949(3) 0.83583(14) 0.0272(4) Uani 1 1 d .
H26 H 0.0140 -0.0256 0.8399 0.033 Uiso 1 1 calc R
C27 C 0.24567(18) 0.1866(3) 0.96693(16) 0.0288(4) Uani 1 1 d .
H27A H 0.3332 0.1716 1.0280 0.035 Uiso 1 1 calc R
H27B H 0.2554 0.3150 0.9234 0.035 Uiso 1 1 calc R
N28 N 0.12731(13) 0.2217(2) 1.01273(11) 0.0236(3) Uani 1 1 d .
H28A H 0.0476 0.2453 0.9570 0.035 Uiso 1 1 calc R
H28B H 0.1455 0.3389 1.0580 0.035 Uiso 1 1 calc R
H28C H 0.1163 0.1026 1.0513 0.035 Uiso 1 1 calc R
F29 F 0.47153(10) -0.0388(2) 0.94102(9) 0.0386(3) Uani 1 1 d .

loop_
_atom_site_aniso_label
_atom_site_aniso_U_11
_atom_site_aniso_U_22
_atom_site_aniso_U_33
_atom_site_aniso_U_23
_atom_site_aniso_U_13
_atom_site_aniso_U_12
C1 0.0226(7) 0.0185(7) 0.0225(7) 0.0001(6) 0.0082(6) 0.0012(6)
C2 0.0182(7) 0.0193(8) 0.0205(7) -0.0002(6) 0.0056(6) 0.0045(6)
C3 0.0210(7) 0.0220(8) 0.0229(8) -0.0024(6) 0.0084(6) -0.0022(6)
C4 0.0275(8) 0.0175(7) 0.0232(8) 0.0022(6) 0.0101(6) 0.0014(6)
C5 0.0280(8) 0.0269(9) 0.0228(8) 0.0004(7) 0.0065(6) 0.0057(7)
C6 0.0229(8) 0.0391(10) 0.0227(8) -0.0035(7) 0.0011(6) 0.0073(7)
C7 0.0218(8) 0.0365(11) 0.0291(9) -0.0058(8) 0.0052(7) -0.0014(7)
C8 0.0256(8) 0.0262(9) 0.0279(8) -0.0028(6) 0.0078(7) -0.0011(6)
C9 0.0218(7) 0.0233(8) 0.0213(7) -0.0031(6) 0.0079(6) 0.0024(6)
C10 0.0215(7) 0.0232(8) 0.0203(7) -0.0004(6) 0.0075(6) 0.0024(6)
C11 0.0199(7) 0.0238(9) 0.0232(7) 0.0008(6) 0.0072(6) 0.0033(6)
O12 0.0248(6) 0.0254(7) 0.0433(8) 0.0079(5) 0.0036(5) 0.0045(5)
O13 0.0203(5) 0.0273(6) 0.0311(6) -0.0013(5) 0.0020(5) 0.0024(5)
C21 0.0213(7) 0.0246(8) 0.0243(8) 0.0030(7) 0.0080(6) -0.0009(6)
C22 0.0192(7) 0.0347(10) 0.0270(8) 0.0043(7) 0.0056(6) 0.0023(7)
C23 0.0247(8) 0.0406(10) 0.0286(9) 0.0008(8) 0.0096(7) 0.0095(7)
C24 0.0323(9) 0.0318(9) 0.0261(8) -0.0029(7) 0.0099(7) 0.0036(8)
C25 0.0243(8) 0.0347(10) 0.0248(8) -0.0011(7) 0.0062(6) -0.0004(7)
C26 0.0202(7) 0.0312(9) 0.0306(9) -0.0016(7) 0.0081(6) 0.0024(6)
C27 0.0222(7) 0.0259(9) 0.0388(10) -0.0017(7) 0.0098(7) -0.0037(6)
N28 0.0188(6) 0.0199(7) 0.0295(7) -0.0025(6) 0.0031(5) 0.0005(5)
F29 0.0167(5) 0.0515(7) 0.0446(7) -0.0079(6) 0.0042(4) 0.0020(5)

loop_
_atom_type_symbol
_atom_type_description
_atom_type_scat_dispersion_real
_atom_type_scat_dispersion_imag
_atom_type_scat_source
C C 0.0033 0.0016 'International Tables Vol C Tables 4.2.6.8 and 6.1.1.4'
H H 0.0000 0.0000 'International Tables Vol C Tables 4.2.6.8 and 6.1.1.4'
N N 0.0061 0.0033 'International Tables Vol C Tables 4.2.6.8 and 6.1.1.4'
O O 0.0106 0.0060 'International Tables Vol C Tables 4.2.6.8 and 6.1.1.4'
F F 0.0171 0.0103 'International Tables Vol C Tables 4.2.6.8 and 6.1.1.4'

loop_
_geom_angle_atom_site_label_1
_geom_angle_atom_site_label_2
_geom_angle_atom_site_label_3
_geom_angle
C2 C1 C9 121.22(15)
C1 C2 C3 119.58(14)
C1 C2 C11 119.35(14)
C3 C2 C11 121.01(14)
C4 C3 C2 120.67(15)
C3 C4 C10 120.77(15)
C6 C5 C10 120.45(17)
C5 C6 C7 120.59(16)
C8 C7 C6 120.54(17)
C7 C8 C9 120.49(17)
C1 C9 C8 122.10(15)
C1 C9 C10 118.69(14)
C8 C9 C10 119.20(15)
C4 C10 C5 122.27(15)
C4 C10 C9 119.02(14)
C5 C10 C9 118.70(15)
O12 C11 O13 125.19(15)
O12 C11 C2 117.09(15)
O13 C11 C2 117.69(15)
C22 C21 C26 116.62(16)
C22 C21 C27 119.19(15)
C26 C21 C27 124.18(14)
F29 C22 C23 118.74(15)
F29 C22 C21 117.58(16)
C23 C22 C21 123.68(16)
C22 C23 C24 118.26(16)
C25 C24 C23 120.03(18)
C24 C25 C26 120.33(16)
C25 C26 C21 121.07(15)
N28 C27 C21 112.70(14)

loop_
_geom_bond_atom_site_label_1
_geom_bond_atom_site_label_2
_geom_bond_distance
C1 C2 1.376(2)
C1 C9 1.418(2)
C2 C3 1.416(2)
C2 C11 1.514(2)
C3 C4 1.372(2)
C4 C10 1.414(2)
C5 C6 1.369(3)
C5 C10 1.429(2)
C6 C7 1.415(3)
C7 C8 1.370(2)
C8 C9 1.420(2)
C9 C10 1.429(2)
C11 O12 1.248(2)
C11 O13 1.270(2)
C21 C22 1.392(2)
C21 C26 1.394(2)
C21 C27 1.505(2)
C22 F29 1.3578(19)
C22 C23 1.377(3)
C23 C24 1.389(2)
C24 C25 1.386(2)
C25 C26 1.388(3)
C27 N28 1.484(2)
